data_4106643
loop_
_publ_author_name
'Wei Luo'
'Lev N. Zakharov'
'Shih-Yuan Liu'

_publ_section_title
;
 1,2-BN Cyclohexane: Synthesis, Structure, Dynamics, and Reactivity
;
_journal_name_full 'Journal of the American Chemical Society'
_journal_page_first 13006
_journal_page_last 13009
_journal_paper_doi 10.1021/ja206497x
_journal_volume 133
_journal_year 2011
_chemical_formula_sum 'C7 H19 B K N Si'
_chemical_formula_weight 195.23
_chemical_name_systematic
;
 ?
;
_space_group_IT_number 19
_symmetry_cell_setting orthorhombic
_symmetry_space_group_name_Hall 'P 2ac 2ab'
_symmetry_space_group_name_H-M 'P 21 21 21'
_atom_sites_solution_hydrogens difmap
_atom_sites_solution_primary direct
_atom_sites_solution_secondary difmap
_audit_creation_method SHELXL-97
_cell_angle_alpha 90.00
_cell_angle_beta 90.00
_cell_angle_gamma 90.00
_cell_formula_units_Z 4
_cell_length_a 6.1943(7)
_cell_length_b 11.4203(13)
_cell_length_c 15.7536(18)
_cell_measurement_reflns_used 4935
_cell_measurement_temperature 173(2)
_cell_measurement_theta_max 27.05
_cell_measurement_theta_min 2.20
_cell_volume 1114.4(2)
_computing_cell_refinement 'Bruker SAINT'
_computing_data_collection 'Bruker SMART'
_computing_data_reduction 'Bruker SAINT'
_computing_molecular_graphics 'Bruker SHELXTL'
_computing_publication_material 'Bruker SHELXTL'
_computing_structure_refinement 'Bruker SHELXTL'
_computing_structure_solution 'Bruker SHELXTL'
_diffrn_ambient_temperature 173(2)
_diffrn_measured_fraction_theta_full 1.000
_diffrn_measured_fraction_theta_max 1.000
_diffrn_measurement_device_type 'Bruker Apex CCD area detector'
_diffrn_measurement_method 'phi and omega scans'
_diffrn_radiation_monochromator graphite
_diffrn_radiation_source 'fine-focus sealed tube'
_diffrn_radiation_type MoK\a
_diffrn_radiation_wavelength 0.71073
_diffrn_reflns_av_R_equivalents 0.0279
_diffrn_reflns_av_sigmaI/netI 0.0216
_diffrn_reflns_limit_h_max 7
_diffrn_reflns_limit_h_min -7
_diffrn_reflns_limit_k_max 14
_diffrn_reflns_limit_k_min -14
_diffrn_reflns_limit_l_max 20
_diffrn_reflns_limit_l_min -19
_diffrn_reflns_number 12526
_diffrn_reflns_theta_full 27.00
_diffrn_reflns_theta_max 27.00
_diffrn_reflns_theta_min 2.20
_exptl_absorpt_coefficient_mu 0.531
_exptl_absorpt_correction_T_max 0.9488
_exptl_absorpt_correction_T_min 0.8613
_exptl_absorpt_correction_type multi-scan
_exptl_absorpt_process_details SADABS
_exptl_crystal_colour colorless
_exptl_crystal_density_diffrn 1.164
_exptl_crystal_description block
_exptl_crystal_F_000 424
_exptl_crystal_size_max 0.29
_exptl_crystal_size_mid 0.17
_exptl_crystal_size_min 0.10
_refine_diff_density_max 0.333
_refine_diff_density_min -0.128
_refine_diff_density_rms 0.044
_refine_ls_abs_structure_details 'Flack H D (1983), Acta Cryst. A39, 876-881'
_refine_ls_abs_structure_Flack 0.02(4)
_refine_ls_extinction_method none
_refine_ls_goodness_of_fit_ref 1.064
_refine_ls_hydrogen_treatment refall
_refine_ls_matrix_type full
_refine_ls_number_parameters 176
_refine_ls_number_reflns 2438
_refine_ls_number_restraints 0
_refine_ls_restrained_S_all 1.064
_refine_ls_R_factor_all 0.0272
_refine_ls_R_factor_gt 0.0253
_refine_ls_shift/su_max 0.001
_refine_ls_shift/su_mean 0.000
_refine_ls_structure_factor_coef Fsqd
_refine_ls_weighting_details 'calc w=1/[\s^2^(Fo^2^)+(0.0419P)^2^+0.0073P] where P=(Fo^2^+2Fc^2^)/3'
_refine_ls_weighting_scheme calc
_refine_ls_wR_factor_gt 0.0624
_refine_ls_wR_factor_ref 0.0636
_reflns_number_gt 2332
_reflns_number_total 2438
_reflns_threshold_expression >2sigma(I)
_cod_data_source_file ja206497x_si_002.cif
_cod_data_source_block liu90
_cod_database_code 4106643

loop_
_symmetry_equiv_pos_as_xyz
'x, y, z'
'-x+1/2, -y, z+1/2'
'-x, y+1/2, -z+1/2'
'x+1/2, -y+1/2, -z'

loop_
_atom_site_label
_atom_site_type_symbol
_atom_site_fract_x
_atom_site_fract_y
_atom_site_fract_z
_atom_site_U_iso_or_equiv
_atom_site_adp_type
_atom_site_occupancy
_atom_site_symmetry_multiplicity
_atom_site_calc_flag
K1 K 0.48244(6) 0.19348(3) 0.58730(2) 0.03112(11) Uani 1 1 d
Si1 Si 0.37106(7) 0.48136(4) 0.28623(3) 0.02232(11) Uani 1 1 d
N1 N 0.3080(2) 0.47816(11) 0.39202(7) 0.0221(3) Uani 1 1 d
B1 B 0.4370(3) 0.39512(16) 0.45145(11) 0.0250(4) Uani 1 1 d
C1 C 0.2375(3) 0.58318(14) 0.43766(11) 0.0265(3) Uani 1 1 d
C2 C 0.4216(3) 0.65014(15) 0.47962(12) 0.0308(4) Uani 1 1 d
C3 C 0.5464(3) 0.57461(15) 0.54223(11) 0.0314(4) Uani 1 1 d
C4 C 0.6326(3) 0.46461(15) 0.49915(11) 0.0280(3) Uani 1 1 d
C5 C 0.2750(3) 0.34318(16) 0.23466(12) 0.0329(4) Uani 1 1 d
C6 C 0.2430(3) 0.60965(16) 0.23206(12) 0.0304(4) Uani 1 1 d
C7 C 0.6677(3) 0.4901(2) 0.26289(12) 0.0375(4) Uani 1 1 d
H1A H 0.147(3) 0.5625(16) 0.4849(11) 0.026(4) Uiso 1 1 d
H1B H 0.321(3) 0.3625(17) 0.5025(13) 0.037(5) Uiso 1 1 d
H1C H 0.168(3) 0.6374(17) 0.3988(12) 0.033(5) Uiso 1 1 d
H2A H 0.363(4) 0.7211(19) 0.5078(14) 0.051(6) Uiso 1 1 d
H2B H 0.499(3) 0.3123(16) 0.4117(11) 0.035(5) Uiso 1 1 d
H2C H 0.516(3) 0.6734(15) 0.4384(12) 0.030(5) Uiso 1 1 d
H3A H 0.444(3) 0.5520(17) 0.5852(13) 0.042(5) Uiso 1 1 d
H3B H 0.654(4) 0.6210(19) 0.5698(14) 0.046(6) Uiso 1 1 d
H4A H 0.713(3) 0.4164(18) 0.5361(12) 0.036(5) Uiso 1 1 d
H4B H 0.748(3) 0.4871(18) 0.4583(13) 0.040(5) Uiso 1 1 d
H5A H 0.115(4) 0.342(2) 0.2247(15) 0.059(7) Uiso 1 1 d
H5B H 0.317(3) 0.2752(19) 0.2649(13) 0.035(5) Uiso 1 1 d
H5C H 0.334(4) 0.3351(19) 0.1808(15) 0.048(6) Uiso 1 1 d
H6A H 0.280(4) 0.612(2) 0.1794(17) 0.053(7) Uiso 1 1 d
H6B H 0.287(3) 0.676(2) 0.2539(14) 0.044(6) Uiso 1 1 d
H6C H 0.099(4) 0.608(2) 0.2388(13) 0.046(6) Uiso 1 1 d
H7A H 0.728(4) 0.555(2) 0.2931(17) 0.066(8) Uiso 1 1 d
H7B H 0.734(4) 0.415(2) 0.2704(16) 0.054(7) Uiso 1 1 d
H7C H 0.689(4) 0.507(2) 0.2057(15) 0.053(6) Uiso 1 1 d

loop_
_atom_site_aniso_label
_atom_site_aniso_U_11
_atom_site_aniso_U_22
_atom_site_aniso_U_33
_atom_site_aniso_U_23
_atom_site_aniso_U_13
_atom_site_aniso_U_12
K1 0.02567(17) 0.03095(18) 0.0367(2) 0.00748(15) 0.00039(15) 0.00431(14)
Si1 0.0196(2) 0.0237(2) 0.0236(2) 0.00293(16) 0.00011(16) 0.00077(16)
N1 0.0215(6) 0.0196(6) 0.0253(6) 0.0020(5) 0.0005(5) 0.0013(5)
B1 0.0266(9) 0.0233(8) 0.0251(8) 0.0046(7) -0.0024(7) -0.0003(7)
C1 0.0233(8) 0.0267(8) 0.0296(8) -0.0011(6) 0.0024(6) 0.0040(7)
C2 0.0335(9) 0.0236(8) 0.0353(9) -0.0036(7) 0.0010(7) 0.0008(7)
C3 0.0323(9) 0.0309(8) 0.0310(8) -0.0023(7) -0.0028(7) -0.0049(7)
C4 0.0245(8) 0.0301(8) 0.0293(8) 0.0052(6) -0.0048(7) 0.0028(7)
C5 0.0385(10) 0.0306(9) 0.0295(9) -0.0041(7) -0.0024(8) 0.0044(8)
C6 0.0292(9) 0.0284(9) 0.0337(10) 0.0090(7) -0.0024(7) 0.0000(7)
C7 0.0265(9) 0.0531(13) 0.0329(9) 0.0046(8) 0.0059(7) 0.0040(8)

loop_
_atom_type_symbol
_atom_type_description
_atom_type_scat_dispersion_real
_atom_type_scat_dispersion_imag
_atom_type_scat_source
C C 0.0033 0.0016 'International Tables Vol C Tables 4.2.6.8 and 6.1.1.4'
H H 0.0000 0.0000 'International Tables Vol C Tables 4.2.6.8 and 6.1.1.4'
B B 0.0013 0.0007 'International Tables Vol C Tables 4.2.6.8 and 6.1.1.4'
N N 0.0061 0.0033 'International Tables Vol C Tables 4.2.6.8 and 6.1.1.4'
Si Si 0.0817 0.0704 'International Tables Vol C Tables 4.2.6.8 and 6.1.1.4'
K K 0.2009 0.2494 'International Tables Vol C Tables 4.2.6.8 and 6.1.1.4'

loop_
_geom_angle_atom_site_label_1
_geom_angle_atom_site_label_2
_geom_angle_atom_site_label_3
_geom_angle
_geom_angle_site_symmetry_1
_geom_angle_site_symmetry_3
N1 K1 B1 30.32(4) 4_556 4_556
N1 K1 C4 98.26(4) 4_556 4_456
B1 K1 C4 111.10(5) 4_556 4_456
N1 K1 B1 130.29(4) 4_556 .
B1 K1 B1 100.86(5) 4_556 .
C4 K1 B1 93.67(5) 4_456 .
N1 K1 C5 55.56(4) 4_556 4_556
B1 K1 C5 68.21(5) 4_556 4_556
C4 K1 C5 131.55(5) 4_456 4_556
B1 K1 C5 134.74(5) . 4_556
N1 K1 C6 130.93(4) 4_556 2_565
B1 K1 C6 135.42(5) 4_556 2_565
C4 K1 C6 112.23(5) 4_456 2_565
B1 K1 C6 86.41(5) . 2_565
C5 K1 C6 75.60(5) 4_556 2_565
N1 K1 C4 117.80(4) 4_556 .
B1 K1 C4 88.22(4) 4_556 .
C4 K1 C4 121.24(4) 4_456 .
B1 K1 C4 27.62(4) . .
C5 K1 C4 107.22(4) 4_556 .
C6 K1 C4 78.29(4) 2_565 .
N1 K1 B1 119.75(4) 4_556 4_456
B1 K1 B1 137.95(6) 4_556 4_456
C4 K1 B1 27.11(4) 4_456 4_456
B1 K1 B1 90.37(5) . 4_456
C5 K1 B1 127.97(4) 4_556 4_456
C6 K1 B1 85.18(4) 2_565 4_456
C4 K1 B1 115.54(4) . 4_456
N1 K1 Si1 26.23(2) 4_556 4_556
B1 K1 Si1 47.96(3) 4_556 4_556
C4 K1 Si1 111.86(3) 4_456 4_556
B1 K1 Si1 144.59(4) . 4_556
C5 K1 Si1 30.20(3) 4_556 4_556
C6 K1 Si1 104.79(4) 2_565 4_556
C4 K1 Si1 120.94(3) . 4_556
B1 K1 Si1 123.51(3) 4_456 4_556
N1 K1 K1 76.73(3) 4_556 4_556
B1 K1 K1 46.66(3) 4_556 4_556
C4 K1 K1 112.93(3) 4_456 4_556
B1 K1 K1 54.31(4) . 4_556
C5 K1 K1 100.43(3) 4_556 4_556
C6 K1 K1 120.51(4) 2_565 4_556
C4 K1 K1 45.51(3) . 4_556
B1 K1 K1 130.53(3) 4_456 4_556
Si1 K1 K1 92.145(11) 4_556 4_556
N1 K1 K1 141.94(3) 4_556 4_456
B1 K1 K1 129.06(4) 4_556 4_456
C4 K1 K1 53.27(3) 4_456 4_456
B1 K1 K1 44.72(3) . 4_456
C5 K1 K1 161.76(3) 4_556 4_456
C6 K1 K1 86.39(3) 2_565 4_456
C4 K1 K1 71.14(3) . 4_456
B1 K1 K1 45.75(3) 4_456 4_456
Si1 K1 K1 164.625(17) 4_556 4_456
K1 K1 K1 91.095(16) 4_556 4_456
N1 K1 H1B 149.7(5) 4_556 .
B1 K1 H1B 120.5(5) 4_556 .
C4 K1 H1B 86.4(5) 4_456 .
B1 K1 H1B 19.7(5) . .
C5 K1 H1B 137.9(5) 4_556 .
C6 K1 H1B 72.4(5) 2_565 .
C4 K1 H1B 39.8(5) . .
B1 K1 H1B 75.8(5) 4_456 .
Si1 K1 H1B 160.6(5) 4_556 .
K1 K1 H1B 73.9(5) 4_556 .
K1 K1 H1B 33.2(5) 4_456 .
N1 K1 H2B 112.6(3) 4_556 .
B1 K1 H2B 86.3(3) 4_556 .
C4 K1 H2B 83.5(3) 4_456 .
B1 K1 H2B 22.1(3) . .
C5 K1 H2B 141.7(3) 4_556 .
C6 K1 H2B 108.4(3) 2_565 .
C4 K1 H2B 41.4(3) . .
B1 K1 H2B 90.1(3) 4_456 .
Si1 K1 H2B 134.2(3) 4_556 .
K1 K1 H2B 43.7(3) 4_556 .
K1 K1 H2B 47.4(3) 4_456 .
H1B K1 H2B 37.9(6) . .
N1 K1 H4A 106.1(4) 4_556 .
B1 K1 H4A 77.9(4) 4_556 .
C4 K1 H4A 134.0(4) 4_456 .
B1 K1 H4A 41.2(4) . .
C5 K1 H4A 94.2(4) 4_556 .
C6 K1 H4A 79.7(4) 2_565 .
C4 K1 H4A 14.2(4) . .
B1 K1 H4A 129.6(4) 4_456 .
Si1 K1 H4A 106.9(4) 4_556 .
K1 K1 H4A 40.9(4) 4_556 .
K1 K1 H4A 85.3(4) 4_456 .
H1B K1 H4A 53.8(6) . .
H2B K1 H4A 51.3(5) . .
N1 Si1 C6 111.33(8) . .
N1 Si1 C5 109.38(8) . .
C6 Si1 C5 109.09(9) . .
N1 Si1 C7 114.55(8) . .
C6 Si1 C7 106.49(9) . .
C5 Si1 C7 105.74(10) . .
N1 Si1 K1 46.95(4) . 4_456
C6 Si1 K1 113.03(6) . 4_456
C5 Si1 K1 64.71(6) . 4_456
C7 Si1 K1 140.32(7) . 4_456
C1 N1 B1 110.94(12) . .
C1 N1 Si1 121.89(10) . .
B1 N1 Si1 118.81(10) . .
C1 N1 K1 107.34(9) . 4_456
B1 N1 K1 82.80(8) . 4_456
Si1 N1 K1 106.82(6) . 4_456
N1 B1 C4 111.27(13) . .
N1 B1 K1 66.88(8) . 4_456
C4 B1 K1 159.70(12) . 4_456
N1 B1 K1 154.10(11) . .
C4 B1 K1 88.64(9) . .
K1 B1 K1 88.62(5) 4_456 .
N1 B1 K1 123.74(10) . 4_556
C4 B1 K1 61.00(8) . 4_556
K1 B1 K1 137.95(6) 4_456 4_556
K1 B1 K1 79.94(4) . 4_556
N1 B1 H1B 107.4(10) . .
C4 B1 H1B 107.6(10) . .
K1 B1 H1B 56.7(10) 4_456 .
K1 B1 H1B 48.7(10) . .
K1 B1 H1B 128.5(10) 4_556 .
N1 B1 H2B 109.4(8) . .
C4 B1 H2B 112.8(9) . .
K1 B1 H2B 85.9(9) 4_456 .
K1 B1 H2B 75.5(8) . .
K1 B1 H2B 52.1(9) 4_556 .
H1B B1 H2B 108.2(13) . .
N1 C1 C2 113.61(13) . .
N1 C1 H1A 110.7(11) . .
C2 C1 H1A 103.0(11) . .
N1 C1 H1C 110.2(11) . .
C2 C1 H1C 106.6(12) . .
H1A C1 H1C 112.7(15) . .
C3 C2 C1 112.15(14) . .
C3 C2 H2A 111.1(13) . .
C1 C2 H2A 109.1(13) . .
C3 C2 H2C 107.6(12) . .
C1 C2 H2C 108.3(12) . .
H2A C2 H2C 108.4(17) . .
C2 C3 C4 110.90(14) . .
C2 C3 H3A 105.9(12) . .
C4 C3 H3A 108.8(12) . .
C2 C3 H3B 109.6(13) . .
C4 C3 H3B 114.6(13) . .
H3A C3 H3B 106.7(17) . .
C3 C4 B1 110.21(14) . .
C3 C4 K1 155.65(12) . 4_556
B1 C4 K1 91.89(9) . 4_556
C3 C4 K1 117.18(11) . .
B1 C4 K1 63.74(8) . .
K1 C4 K1 81.22(4) 4_556 .
C3 C4 H4A 113.1(12) . .
B1 C4 H4A 113.0(12) . .
K1 C4 H4A 64.3(12) 4_556 .
K1 C4 H4A 51.8(12) . .
C3 C4 H4B 109.1(12) . .
B1 C4 H4B 111.1(12) . .
K1 C4 H4B 51.0(12) 4_556 .
K1 C4 H4B 132.2(12) . .
H4A C4 H4B 99.9(16) . .
Si1 C5 K1 85.09(6) . 4_456
Si1 C5 H5A 112.9(14) . .
K1 C5 H5A 66.2(14) 4_456 .
Si1 C5 H5B 112.8(12) . .
K1 C5 H5B 68.0(12) 4_456 .
H5A C5 H5B 109.9(18) . .
Si1 C5 H5C 110.8(14) . .
K1 C5 H5C 164.0(14) 4_456 .
H5A C5 H5C 104(2) . .
H5B C5 H5C 105.7(18) . .
Si1 C6 K1 166.09(10) . 2_564
Si1 C6 H6A 110.3(16) . .
K1 C6 H6A 57.4(16) 2_564 .
Si1 C6 H6B 111.4(15) . .
K1 C6 H6B 79.9(15) 2_564 .
H6A C6 H6B 106(2) . .
Si1 C6 H6C 110.7(14) . .
K1 C6 H6C 72.0(14) 2_564 .
H6A C6 H6C 112(2) . .
H6B C6 H6C 106(2) . .
Si1 C7 H7A 109.3(16) . .
Si1 C7 H7B 110.5(15) . .
H7A C7 H7B 117(2) . .
Si1 C7 H7C 109.9(14) . .
H7A C7 H7C 105(2) . .
H7B C7 H7C 104(2) . .

loop_
_geom_bond_atom_site_label_1
_geom_bond_atom_site_label_2
_geom_bond_distance
_geom_bond_site_symmetry_2
K1 N1 2.8309(13) 4_556
K1 B1 3.0538(19) 4_556
K1 C4 3.1320(17) 4_456
K1 B1 3.1564(17) .
K1 C5 3.365(2) 4_556
K1 C6 3.4936(17) 2_565
K1 C4 3.5188(18) .
K1 B1 3.5791(19) 4_456
K1 Si1 3.7082(6) 4_556
K1 K1 4.3388(6) 4_556
K1 K1 4.3388(6) 4_456
K1 H1B 2.55(2) .
K1 H2B 3.083(17) .
K1 H4A 3.03(2) .
Si1 N1 1.7121(12) .
Si1 C6 1.8720(17) .
Si1 C5 1.8721(19) .
Si1 C7 1.8766(19) .
Si1 K1 3.7082(6) 4_456
N1 C1 1.465(2) .
N1 B1 1.554(2) .
N1 K1 2.8309(13) 4_456
B1 C4 1.632(2) .
B1 K1 3.0538(19) 4_456
B1 K1 3.5791(19) 4_556
B1 H1B 1.14(2) .
B1 H2B 1.197(18) .
C1 C2 1.524(2) .
C1 H1A 0.961(19) .
C1 H1C 0.97(2) .
C2 C3 1.521(2) .
C2 H2A 0.99(2) .
C2 H2C 0.91(2) .
C3 C4 1.524(2) .
C3 H3A 0.96(2) .
C3 H3B 0.96(2) .
C4 K1 3.1320(17) 4_556
C4 H4A 0.94(2) .
C4 H4B 0.99(2) .
C5 K1 3.365(2) 4_456
C5 H5A 1.00(3) .
C5 H5B 0.95(2) .
C5 H5C 0.93(2) .
C6 K1 3.4936(17) 2_564
C6 H6A 0.86(3) .
C6 H6B 0.88(2) .
C6 H6C 0.90(2) .
C7 H7A 0.95(3) .
C7 H7B 0.95(3) .
C7 H7C 0.93(2) .

loop_
_geom_torsion_atom_site_label_1
_geom_torsion_atom_site_label_2
_geom_torsion_atom_site_label_3
_geom_torsion_atom_site_label_4
_geom_torsion
_geom_torsion_site_symmetry_1
_geom_torsion_site_symmetry_4
C6 Si1 N1 C1 -21.58(14) . .
C5 Si1 N1 C1 -142.22(12) . .
C7 Si1 N1 C1 99.31(14) . .
K1 Si1 N1 C1 -123.70(13) 4_456 .
C6 Si1 N1 B1 -166.92(12) . .
C5 Si1 N1 B1 72.44(13) . .
C7 Si1 N1 B1 -46.03(15) . .
K1 Si1 N1 B1 90.96(12) 4_456 .
C6 Si1 N1 K1 102.12(8) . 4_456
C5 Si1 N1 K1 -18.52(9) . 4_456
C7 Si1 N1 K1 -136.99(9) . 4_456
C1 N1 B1 C4 -52.28(17) . .
Si1 N1 B1 C4 96.58(14) . .
K1 N1 B1 C4 -158.15(12) 4_456 .
C1 N1 B1 K1 105.86(11) . 4_456
Si1 N1 B1 K1 -105.27(9) . 4_456
C1 N1 B1 K1 85.7(3) . .
Si1 N1 B1 K1 -125.4(2) . .
K1 N1 B1 K1 -20.1(2) 4_456 .
C1 N1 B1 K1 -120.83(11) . 4_556
Si1 N1 B1 K1 28.03(16) . 4_556
K1 N1 B1 K1 133.30(9) 4_456 4_556
N1 K1 B1 N1 146.1(2) 4_556 .
B1 K1 B1 N1 154.4(3) 4_556 .
C4 K1 B1 N1 42.0(3) 4_456 .
C5 K1 B1 N1 -135.6(2) 4_556 .
C6 K1 B1 N1 -70.0(2) 2_565 .
C4 K1 B1 N1 -141.4(3) . .
B1 K1 B1 N1 15.1(2) 4_456 .
Si1 K1 B1 N1 179.3(2) 4_556 .
K1 K1 B1 N1 157.8(3) 4_556 .
K1 K1 B1 N1 18.5(2) 4_456 .
N1 K1 B1 C4 -72.46(11) 4_556 .
B1 K1 B1 C4 -64.22(7) 4_556 .
C4 K1 B1 C4 -176.53(9) 4_456 .
C5 K1 B1 C4 5.79(12) 4_556 .
C6 K1 B1 C4 71.40(9) 2_565 .
B1 K1 B1 C4 156.54(10) 4_456 .
Si1 K1 B1 C4 -39.29(12) 4_556 .
K1 K1 B1 C4 -60.77(8) 4_556 .
K1 K1 B1 C4 159.88(11) 4_456 .
N1 K1 B1 K1 127.66(5) 4_556 4_456
B1 K1 B1 K1 135.90(7) 4_556 4_456
C4 K1 B1 K1 23.59(5) 4_456 4_456
C5 K1 B1 K1 -154.10(5) 4_556 4_456
C6 K1 B1 K1 -88.49(5) 2_565 4_456
C4 K1 B1 K1 -159.88(11) . 4_456
B1 K1 B1 K1 -3.34(2) 4_456 4_456
Si1 K1 B1 K1 160.82(4) 4_556 4_456
K1 K1 B1 K1 139.35(6) 4_556 4_456
N1 K1 B1 K1 -11.69(6) 4_556 4_556
B1 K1 B1 K1 -3.45(2) 4_556 4_556
C4 K1 B1 K1 -115.76(4) 4_456 4_556
C5 K1 B1 K1 66.55(7) 4_556 4_556
C6 K1 B1 K1 132.16(4) 2_565 4_556
C4 K1 B1 K1 60.77(8) . 4_556
B1 K1 B1 K1 -142.69(5) 4_456 4_556
Si1 K1 B1 K1 21.47(7) 4_556 4_556
K1 K1 B1 K1 -139.35(6) 4_456 4_556
B1 N1 C1 C2 55.62(17) . .
Si1 N1 C1 C2 -92.14(15) . .
K1 N1 C1 C2 144.40(12) 4_456 .
N1 C1 C2 C3 -58.1(2) . .
C1 C2 C3 C4 56.4(2) . .
C2 C3 C4 B1 -53.34(19) . .
C2 C3 C4 K1 100.7(3) . 4_556
C2 C3 C4 K1 -123.40(13) . .
N1 B1 C4 C3 51.83(18) . .
K1 B1 C4 C3 -28.8(4) 4_456 .
K1 B1 C4 C3 -111.17(12) . .
K1 B1 C4 C3 169.59(14) 4_556 .
N1 B1 C4 K1 -117.76(11) . 4_556
K1 B1 C4 K1 161.6(3) 4_456 4_556
K1 B1 C4 K1 79.24(5) . 4_556
N1 B1 C4 K1 163.00(14) . .
K1 B1 C4 K1 82.3(3) 4_456 .
K1 B1 C4 K1 -79.24(5) 4_556 .
N1 K1 C4 C3 -134.95(11) 4_556 .
B1 K1 C4 C3 -141.87(12) 4_556 .
C4 K1 C4 C3 104.40(9) 4_456 .
B1 K1 C4 C3 100.35(15) . .
C5 K1 C4 C3 -75.35(12) 4_556 .
C6 K1 C4 C3 -4.63(11) 2_565 .
B1 K1 C4 C3 74.18(12) 4_456 .
Si1 K1 C4 C3 -104.98(11) 4_556 .
K1 K1 C4 C3 -163.13(13) 4_556 .
K1 K1 C4 C3 85.53(11) 4_456 .
N1 K1 C4 B1 124.69(9) 4_556 .
B1 K1 C4 B1 117.78(7) 4_556 .
C4 K1 C4 B1 4.05(11) 4_456 .
C5 K1 C4 B1 -175.70(9) 4_556 .
C6 K1 C4 B1 -104.98(10) 2_565 .
B1 K1 C4 B1 -26.18(12) 4_456 .
Si1 K1 C4 B1 154.67(8) 4_556 .
K1 K1 C4 B1 96.52(10) 4_556 .
K1 K1 C4 B1 -14.82(9) 4_456 .
N1 K1 C4 K1 28.17(5) 4_556 4_556
B1 K1 C4 K1 21.26(4) 4_556 4_556
C4 K1 C4 K1 -92.47(6) 4_456 4_556
B1 K1 C4 K1 -96.52(10) . 4_556
C5 K1 C4 K1 87.78(4) 4_556 4_556
C6 K1 C4 K1 158.50(5) 2_565 4_556
B1 K1 C4 K1 -122.70(4) 4_456 4_556
Si1 K1 C4 K1 58.15(4) 4_556 4_556
K1 K1 C4 K1 -111.34(3) 4_456 4_556
N1 Si1 C5 K1 14.87(7) . 4_456
C6 Si1 C5 K1 -107.12(7) . 4_456
C7 Si1 C5 K1 138.70(7) . 4_456
N1 Si1 C6 K1 -156.1(4) . 2_564
C5 Si1 C6 K1 -35.3(4) . 2_564
C7 Si1 C6 K1 78.4(4) . 2_564
K1 Si1 C6 K1 -105.2(4) 4_456 2_564
